data_7202133
loop_
_publ_author_name
'Podsiad\/lo, Marcin'
'Katrusiak, Andrzej'

_publ_section_title
;
 Isostructural relations in dihalomethanes and disproportionation of
 bromoiodomethane
;
_journal_issue 10
_journal_name_full CrystEngComm
_journal_page_first 1436
_journal_paper_doi 10.1039/b805065a
_journal_volume 10
_journal_year 2008
_chemical_formula_moiety 'C1 H2 Br1 I1'
_chemical_formula_sum 'C H2 Br I'
_chemical_formula_weight 220.84
_chemical_melting_point 274
_chemical_name_common bromoiodomethane
_chemical_name_systematic
;
bromoiodomethane
;
_space_group_IT_number 15
_symmetry_cell_setting monoclinic
_symmetry_space_group_name_Hall '-C 2yc'
_symmetry_space_group_name_H-M 'C 1 2/c 1'
_atom_sites_solution_hydrogens geom
_atom_sites_solution_primary direct
_atom_sites_solution_secondary difmap
_audit_creation_method SHELXL-97
_cell_angle_alpha 90.00
_cell_angle_beta 114.45(3)
_cell_angle_gamma 90.00
_cell_formula_units_Z 8
_cell_length_a 12.817(3)
_cell_length_b 4.5223(9)
_cell_length_c 15.757(3)
_cell_measurement_reflns_used 2420
_cell_measurement_temperature 100.0(1)
_cell_measurement_theta_max 29.68
_cell_measurement_theta_min 2.84
_cell_volume 831.4(4)
_computing_cell_refinement 'CrysAlisRED (Oxford Diffraction, 2004)'
_computing_data_collection 'CrysAlisCCD (Oxford Diffraction, 2004)'
_computing_data_reduction 'CrysAlisRED (Oxford Diffraction, 2004)'
_computing_molecular_graphics 'SHELXTL (Sheldrick, 1990)'
_computing_publication_material 'SHELXL--97 (Sheldrick, 1997)'
_computing_structure_refinement 'SHELXL--97 (Sheldrick, 1997)'
_computing_structure_solution 'SHELXS--97 (Sheldrick, 1997)'
_diffrn_ambient_pressure 100
_diffrn_ambient_temperature 295(2)
_diffrn_measured_fraction_theta_full 0.911
_diffrn_measured_fraction_theta_max 0.911
_diffrn_measurement_device_type 'KM-4 CCD'
_diffrn_measurement_method \w-scans
_diffrn_radiation_monochromator graphite
_diffrn_radiation_source 'fine-focus sealed tube'
_diffrn_radiation_type MoK\a
_diffrn_radiation_wavelength 0.71073
_diffrn_reflns_av_R_equivalents 0.2106
_diffrn_reflns_av_sigmaI/netI 0.1026
_diffrn_reflns_limit_h_max 15
_diffrn_reflns_limit_h_min -16
_diffrn_reflns_limit_k_max 6
_diffrn_reflns_limit_k_min -5
_diffrn_reflns_limit_l_max 17
_diffrn_reflns_limit_l_min -21
_diffrn_reflns_number 3568
_diffrn_reflns_theta_full 29.68
_diffrn_reflns_theta_max 29.68
_diffrn_reflns_theta_min 2.84
_diffrn_standards_decay_% 0
_diffrn_standards_interval_count 0
_diffrn_standards_number 0
_exptl_absorpt_coefficient_mu 17.072
_exptl_absorpt_correction_T_max 0.05
_exptl_absorpt_correction_T_min 0.04
_exptl_absorpt_correction_type numerical
_exptl_absorpt_process_details
;
Correction for absorption was made using XEMP (SHELXTL,
Sheldrick (1990)).
;
_exptl_crystal_colour colourless
_exptl_crystal_density_diffrn 3.529
_exptl_crystal_density_method 'not measured'
_exptl_crystal_description irregular
_exptl_crystal_F_000 768
_exptl_crystal_size_max 0.20
_exptl_crystal_size_mid 0.20
_exptl_crystal_size_min 0.20
_refine_diff_density_max 1.469
_refine_diff_density_min -2.283
_refine_diff_density_rms 0.371
_refine_ls_extinction_coef 0.0036(4)
_refine_ls_extinction_expression Fc^*^=kFc[1+0.001xFc^2^\l^3^/sin(2\q)]^-1/4^
_refine_ls_extinction_method SHELXL
_refine_ls_goodness_of_fit_ref 1.116
_refine_ls_hydrogen_treatment mixed
_refine_ls_matrix_type full
_refine_ls_number_parameters 36
_refine_ls_number_reflns 1069
_refine_ls_number_restraints 6
_refine_ls_restrained_S_all 1.113
_refine_ls_R_factor_all 0.0646
_refine_ls_R_factor_gt 0.0570
_refine_ls_shift/su_max 0.000
_refine_ls_shift/su_mean 0.000
_refine_ls_structure_factor_coef Fsqd
_refine_ls_weighting_details 'calc w=1/[\s^2^(Fo^2^)+(0.0282P)^2^+20.0717P] where P=(Fo^2^+2Fc^2^)/3'
_refine_ls_weighting_scheme calc
_refine_ls_wR_factor_gt 0.1200
_refine_ls_wR_factor_ref 0.1255
_reflns_number_gt 975
_reflns_number_total 1069
_reflns_threshold_expression >2sigma(I)
_cod_data_source_file b805065a.txt
_cod_data_source_block bjm_100K
_cod_original_cell_volume 831.4(3)
_cod_original_sg_symbol_H-M 'C 2 / c'
_cod_database_code 7202133

loop_
_symmetry_equiv_pos_as_xyz
'x, y, z'
'-x, y, -z+1/2'
'x+1/2, y+1/2, z'
'-x+1/2, y+1/2, -z+1/2'
'-x, -y, -z'
'x, -y, z-1/2'
'-x+1/2, -y+1/2, -z'
'x+1/2, -y+1/2, z-1/2'

loop_
_atom_site_label
_atom_site_type_symbol
_atom_site_fract_x
_atom_site_fract_y
_atom_site_fract_z
_atom_site_U_iso_or_equiv
_atom_site_adp_type
_atom_site_occupancy
_atom_site_symmetry_multiplicity
_atom_site_calc_flag
_atom_site_refinement_flags
_atom_site_disorder_assembly
_atom_site_disorder_group
I1 I 0.09248(3) 0.68029(14) 0.13107(4) 0.0233(3) Uani 0.662(5) 1 d PD . .
Br1 Br 0.09248(3) 0.68029(14) 0.13107(4) 0.0233(3) Uani 0.338(5) 1 d P . .
I2 I 0.35594(3) 0.65873(17) 0.12886(5) 0.0244(3) Uani 0.338(5) 1 d PD . .
Br2 Br 0.35594(3) 0.65873(17) 0.12886(5) 0.0244(3) Uani 0.662(5) 1 d P . .
C1 C 0.2132(5) 0.4241(2) 0.1072(2) 0.0299(19) Uani 1 1 d D . .
H1 H 0.17570(16) 0.3625(10) 0.0381(3) 0.036 Uiso 1 1 d D . .
H2 H 0.23518(18) 0.2537(3) 0.1548(3) 0.036 Uiso 1 1 d D . .

loop_
_atom_site_aniso_label
_atom_site_aniso_U_11
_atom_site_aniso_U_22
_atom_site_aniso_U_33
_atom_site_aniso_U_23
_atom_site_aniso_U_13
_atom_site_aniso_U_12
I1 0.0181(4) 0.0265(4) 0.0256(4) -0.0040(2) 0.0093(2) -0.0029(2)
Br1 0.0181(4) 0.0265(4) 0.0256(4) -0.0040(2) 0.0093(2) -0.0029(2)
I2 0.0131(4) 0.0287(5) 0.0260(4) 0.0002(3) 0.0025(3) 0.0011(3)
Br2 0.0131(4) 0.0287(5) 0.0260(4) 0.0002(3) 0.0025(3) 0.0011(3)
C1 0.021(4) 0.024(4) 0.033(4) -0.011(4) 0.000(3) -0.002(3)

loop_
_atom_type_symbol
_atom_type_description
_atom_type_scat_dispersion_real
_atom_type_scat_dispersion_imag
_atom_type_scat_source
C C 0.0033 0.0016 'International Tables Vol C Tables 4.2.6.8 and 6.1.1.4'
H H 0.0000 0.0000 'International Tables Vol C Tables 4.2.6.8 and 6.1.1.4'
Br Br -0.2901 2.4595 'International Tables Vol C Tables 4.2.6.8 and 6.1.1.4'
I I -0.4742 1.8119 'International Tables Vol C Tables 4.2.6.8 and 6.1.1.4'

loop_
_geom_angle_atom_site_label_1
_geom_angle_atom_site_label_2
_geom_angle_atom_site_label_3
_geom_angle
_geom_angle_site_symmetry_1
_geom_angle_site_symmetry_3
_geom_angle_publ_flag
Br2 C1 I2 0.00(5) . . ?
Br2 C1 I1 111.44(7) . . ?
I2 C1 I1 111.44(7) . . ?
Br2 C1 Br1 111.44(7) . . ?
I2 C1 Br1 111.44(7) . . ?
I1 C1 Br1 0.00(3) . . ?
Br2 C1 H1 108.3(4) . . ?
I2 C1 H1 108.3(4) . . ?
I1 C1 H1 106.5(4) . . ?
Br1 C1 H1 106.5(4) . . ?
Br2 C1 H2 108.3(4) . . ?
I2 C1 H2 108.3(4) . . ?
I1 C1 H2 106.5(4) . . ?
Br1 C1 H2 106.5(4) . . ?
H1 C1 H2 115.7(3) . . ?

loop_
_geom_bond_atom_site_label_1
_geom_bond_atom_site_label_2
_geom_bond_distance
_geom_bond_site_symmetry_2
_geom_bond_publ_flag
I1 C1 2.087(6) . ?
Br1 C1 2.087(6) . ?
I2 C1 2.018(6) . ?
Br2 C1 2.018(6) . ?
C1 H1 1.0300(3) . ?
C1 H2 1.03000(18) . ?
